data_7044297
loop_
_publ_author_name
'Bartalucci, Niccol\`o'
'Bortoluzzi, Marco'
'Funaioli, Tiziana'
'Marchetti, Fabio'
'Pampaloni, Guido'
'Zacchini, Stefano'

_publ_section_title
;
 Allowing the direct interaction of N-aryl \a-diimines with a high valent
 metal chloride: one-pot WCl6-promoted formation of quinoxalinium salts
;
_journal_name_full 'Dalton Trans.'
_journal_paper_doi 10.1039/C7DT03226A
_journal_year 2017
_chemical_formula_sum 'C22 H28 Cl4 N2 W'
_chemical_formula_weight 646.11
_space_group_crystal_system monoclinic
_space_group_IT_number 14
_space_group_name_Hall '-P 2yn'
_space_group_name_H-M_alt 'P 1 21/n 1'
_symmetry_space_group_name_Hall '-P 2yn'
_symmetry_space_group_name_H-M 'P 1 21/n 1'
_atom_sites_solution_hydrogens geom
_audit_creation_method SHELXL-2014/7
_audit_update_record
;
2017-05-22 deposited with the CCDC.
2017-09-14 downloaded from the CCDC.
;
_cell_angle_alpha 90
_cell_angle_beta 104.770(3)
_cell_angle_gamma 90
_cell_formula_units_Z 4
_cell_length_a 11.3214(13)
_cell_length_b 12.5342(15)
_cell_length_c 17.149(2)
_cell_measurement_reflns_used 9808
_cell_measurement_temperature 100(2)
_cell_measurement_theta_max 30.590
_cell_measurement_theta_min 2.4565
_cell_volume 2353.1(5)
_computing_cell_refinement 'APEX3 (Bruker AXS, 2015)'
_computing_data_collection 'APEX3 (Bruker AXS, 2015)'
_computing_data_reduction 'SAINT (Bruker AXS, 2015)'
_computing_molecular_graphics 'ORTEPIII (Johnson, 1996)'
_computing_publication_material 'XCIF 2014/2 (Bruker AXS, 2014)'
_computing_structure_refinement 'SHELXL-2014/7 (Sheldrick, 2014)'
_computing_structure_solution 'SHELXT (Sheldrick, 2015)'
_diffrn_ambient_temperature 100(2)
_diffrn_measured_fraction_theta_full 0.994
_diffrn_measured_fraction_theta_max 0.994
_diffrn_measurement_device_type 'CCD area detector'
_diffrn_measurement_method 'phi and omega scans'
_diffrn_radiation_type MoK\a
_diffrn_radiation_wavelength 0.71073
_diffrn_reflns_av_R_equivalents 0.0668
_diffrn_reflns_av_unetI/netI 0.0448
_diffrn_reflns_Laue_measured_fraction_full 0.994
_diffrn_reflns_Laue_measured_fraction_max 0.994
_diffrn_reflns_limit_h_max 13
_diffrn_reflns_limit_h_min -13
_diffrn_reflns_limit_k_max 15
_diffrn_reflns_limit_k_min -15
_diffrn_reflns_limit_l_max 21
_diffrn_reflns_limit_l_min -9
_diffrn_reflns_number 25047
_diffrn_reflns_point_group_measured_fraction_full 0.994
_diffrn_reflns_point_group_measured_fraction_max 0.994
_diffrn_reflns_theta_full 25.242
_diffrn_reflns_theta_max 25.998
_diffrn_reflns_theta_min 1.950
_diffrn_source 'fine-focus sealed tube'
_exptl_absorpt_coefficient_mu 5.375
_exptl_absorpt_correction_T_max 0.3369
_exptl_absorpt_correction_T_min 0.1465
_exptl_absorpt_correction_type empirical
_exptl_absorpt_process_details
; 
 Data were corrected for Lorentz polarization and absorption
 effects (empirical absorption correction SADABS).
 R(int) =  0.1680 (selected reflections only, before parameter refinement)
 R(int) =  0.0948 (selected reflections only, after parameter refinement)
;
_exptl_crystal_colour dark-brown
_exptl_crystal_density_diffrn 1.824
_exptl_crystal_description plate
_exptl_crystal_F_000 1264
_exptl_crystal_size_max 0.160
_exptl_crystal_size_mid 0.130
_exptl_crystal_size_min 0.120
_refine_diff_density_max 2.945
_refine_diff_density_min -3.493
_refine_diff_density_rms 0.305
_refine_ls_extinction_method none
_refine_ls_goodness_of_fit_ref 1.045
_refine_ls_hydrogen_treatment constr
_refine_ls_matrix_type full
_refine_ls_number_parameters 267
_refine_ls_number_reflns 4578
_refine_ls_number_restraints 0
_refine_ls_restrained_S_all 1.045
_refine_ls_R_factor_all 0.0644
_refine_ls_R_factor_gt 0.0585
_refine_ls_shift/su_max 0.000
_refine_ls_shift/su_mean 0.000
_refine_ls_structure_factor_coef Fsqd
_refine_ls_weighting_details 'w=1/[\s^2^(Fo^2^)+(0.0246P)^2^+122.6080P] where P=(Fo^2^+2Fc^2^)/3'
_refine_ls_weighting_scheme calc
_refine_ls_wR_factor_gt 0.1524
_refine_ls_wR_factor_ref 0.1562
_reflns_Friedel_coverage 0.000
_reflns_number_gt 4141
_reflns_number_total 4578
_reflns_threshold_expression 'I > 2\s(I)'
_cod_data_source_file c7dt03226a3.cif
_cod_data_source_block 4b
_cod_database_code 7044297
_shelx_shelxl_version_number 2014/7
_shelx_space_group_comment
;
The symmetry employed for this shelxl refinement is uniquely defined
by the following loop, which should always be used as a source of
symmetry information in preference to the above space-group names.
They are only intended as comments.
;
_shelx_estimated_absorpt_t_min 0.480
_shelx_estimated_absorpt_t_max 0.565

loop_
_space_group_symop_operation_xyz
'x, y, z'
'-x+1/2, y+1/2, -z+1/2'
'-x, -y, -z'
'x-1/2, -y-1/2, z-1/2'

loop_
_atom_site_label
_atom_site_type_symbol
_atom_site_fract_x
_atom_site_fract_y
_atom_site_fract_z
_atom_site_U_iso_or_equiv
_atom_site_adp_type
_atom_site_occupancy
_atom_site_site_symmetry_order
_atom_site_calc_flag
_atom_site_refinement_flags_posn
_atom_site_refinement_flags_adp
C1 C 0.3645(11) 0.7920(10) 0.2039(7) 0.017(2) Uani 1 1 d . .
H1 H 0.3908 0.8638 0.2144 0.020 Uiso 1 1 calc R U
C2 C 0.2483(11) 0.7576(9) 0.2033(7) 0.014(2) Uani 1 1 d . .
H2 H 0.1863 0.8037 0.2119 0.017 Uiso 1 1 calc R U
C3 C 0.5642(11) 0.7506(9) 0.2004(7) 0.015(2) Uani 1 1 d . .
C4 C 0.6034(11) 0.7913(10) 0.1348(7) 0.018(2) Uani 1 1 d . .
C5 C 0.7236(12) 0.8250(11) 0.1493(8) 0.024(3) Uani 1 1 d . .
H5 H 0.7519 0.8519 0.1056 0.029 Uiso 1 1 calc R U
C6 C 0.8034(12) 0.8209(12) 0.2247(9) 0.027(3) Uani 1 1 d . .
H6 H 0.8860 0.8425 0.2325 0.032 Uiso 1 1 calc R U
C7 C 0.7612(11) 0.7849(12) 0.2890(8) 0.024(3) Uani 1 1 d . .
H7 H 0.8154 0.7846 0.3414 0.029 Uiso 1 1 calc R U
C8 C 0.6439(13) 0.7496(10) 0.2797(8) 0.022(3) Uani 1 1 d . .
C9 C 0.5204(12) 0.8028(12) 0.0505(7) 0.024(3) Uani 1 1 d . .
H9A H 0.5208 0.8780 0.0329 0.029 Uiso 1 1 calc R U
H9B H 0.4357 0.7842 0.0514 0.029 Uiso 1 1 calc R U
C10 C 0.5620(12) 0.7297(13) -0.0102(8) 0.027(3) Uani 1 1 d . .
H10A H 0.6479 0.7441 -0.0079 0.041 Uiso 1 1 calc R U
H10B H 0.5117 0.7439 -0.0648 0.041 Uiso 1 1 calc R U
H10C H 0.5526 0.6549 0.0037 0.041 Uiso 1 1 calc R U
C11 C 0.6008(13) 0.7192(11) 0.3529(7) 0.023(3) Uani 1 1 d . .
H11A H 0.5154 0.6935 0.3354 0.027 Uiso 1 1 calc R U
H11B H 0.6020 0.7832 0.3870 0.027 Uiso 1 1 calc R U
C12 C 0.6811(14) 0.6314(14) 0.4036(10) 0.038(4) Uani 1 1 d . .
H12A H 0.6877 0.5709 0.3687 0.057 Uiso 1 1 calc R U
H12B H 0.6439 0.6075 0.4462 0.057 Uiso 1 1 calc R U
H12C H 0.7627 0.6601 0.4278 0.057 Uiso 1 1 calc R U
C13 C 0.1193(11) 0.6128(10) 0.2068(8) 0.019(3) Uani 1 1 d . .
C14 C 0.0133(11) 0.5956(11) 0.1407(8) 0.021(3) Uani 1 1 d . .
C15 C -0.0895(13) 0.5574(12) 0.1623(10) 0.033(3) Uani 1 1 d . .
H15 H -0.1608 0.5435 0.1204 0.039 Uiso 1 1 calc R U
C16 C -0.0940(13) 0.5386(12) 0.2398(11) 0.035(4) Uani 1 1 d . .
H16 H -0.1657 0.5106 0.2513 0.042 Uiso 1 1 calc R U
C17 C 0.0094(13) 0.5615(11) 0.3020(9) 0.028(3) Uani 1 1 d . .
H17 H 0.0057 0.5523 0.3563 0.034 Uiso 1 1 calc R U
C18 C 0.1164(11) 0.5970(10) 0.2868(8) 0.021(3) Uani 1 1 d . .
C19 C 0.0083(12) 0.6256(13) 0.0567(8) 0.032(3) Uani 1 1 d . .
H19A H -0.0479 0.5767 0.0195 0.038 Uiso 1 1 calc R U
H19B H 0.0906 0.6173 0.0473 0.038 Uiso 1 1 calc R U
C20 C -0.0347(17) 0.7401(14) 0.0379(9) 0.040(4) Uani 1 1 d . .
H20A H -0.1145 0.7496 0.0495 0.060 Uiso 1 1 calc R U
H20B H -0.0418 0.7552 -0.0192 0.060 Uiso 1 1 calc R U
H20C H 0.0245 0.7891 0.0714 0.060 Uiso 1 1 calc R U
C21 C 0.2223(12) 0.6251(11) 0.3575(7) 0.021(3) Uani 1 1 d . .
H21A H 0.2046 0.6945 0.3797 0.025 Uiso 1 1 calc R U
H21B H 0.2962 0.6345 0.3374 0.025 Uiso 1 1 calc R U
C22 C 0.2504(15) 0.5442(12) 0.4254(8) 0.031(3) Uani 1 1 d . .
H22A H 0.1785 0.5350 0.4467 0.047 Uiso 1 1 calc R U
H22B H 0.3192 0.5696 0.4685 0.047 Uiso 1 1 calc R U
H22C H 0.2717 0.4758 0.4049 0.047 Uiso 1 1 calc R U
Cl1 Cl 0.4330(3) 0.4886(2) 0.28884(16) 0.0169(6) Uani 1 1 d . .
Cl2 Cl 0.3012(3) 0.6096(3) 0.02248(16) 0.0223(6) Uani 1 1 d . .
Cl3 Cl 0.2348(3) 0.4242(2) 0.12988(18) 0.0204(6) Uani 1 1 d . .
Cl4 Cl 0.5511(3) 0.5213(3) 0.14011(19) 0.0227(6) Uani 1 1 d . .
N1 N 0.4367(9) 0.7141(8) 0.1883(5) 0.0117(19) Uani 1 1 d . .
N2 N 0.2318(9) 0.6519(8) 0.1893(6) 0.0139(19) Uani 1 1 d . .
W1 W 0.36817(4) 0.56518(3) 0.15979(3) 0.01144(15) Uani 1 1 d . .

loop_
_atom_site_aniso_label
_atom_site_aniso_U_11
_atom_site_aniso_U_22
_atom_site_aniso_U_33
_atom_site_aniso_U_23
_atom_site_aniso_U_13
_atom_site_aniso_U_12
C1 0.017(6) 0.012(6) 0.017(6) -0.002(4) -0.001(5) -0.001(5)
C2 0.015(6) 0.019(6) 0.011(5) -0.005(4) 0.008(4) 0.003(4)
C3 0.019(6) 0.011(5) 0.013(5) -0.002(4) 0.003(5) 0.000(4)
C4 0.021(6) 0.021(6) 0.015(6) -0.002(5) 0.008(5) 0.001(5)
C5 0.023(7) 0.028(7) 0.026(7) -0.006(5) 0.011(5) -0.009(5)
C6 0.012(6) 0.034(8) 0.036(8) -0.007(6) 0.010(5) -0.004(5)
C7 0.012(6) 0.033(8) 0.024(7) -0.004(6) 0.000(5) 0.002(5)
C8 0.025(7) 0.016(6) 0.022(6) 0.000(5) 0.001(5) 0.003(5)
C9 0.025(7) 0.034(8) 0.016(6) 0.007(5) 0.009(5) -0.003(6)
C10 0.019(6) 0.048(9) 0.018(6) 0.000(6) 0.011(5) -0.007(6)
C11 0.030(7) 0.027(7) 0.008(5) -0.004(5) 0.000(5) -0.005(6)
C12 0.027(7) 0.045(10) 0.037(8) 0.010(7) -0.001(6) -0.007(7)
C13 0.017(6) 0.015(6) 0.024(6) 0.003(5) 0.001(5) 0.004(5)
C14 0.009(5) 0.024(7) 0.026(7) -0.003(5) -0.004(5) 0.006(5)
C15 0.018(6) 0.026(7) 0.048(9) -0.004(7) -0.002(6) 0.003(5)
C16 0.023(7) 0.028(8) 0.061(10) 0.002(7) 0.026(7) 0.002(6)
C17 0.027(7) 0.018(7) 0.041(8) 0.011(6) 0.013(6) 0.006(6)
C18 0.019(6) 0.012(6) 0.028(7) 0.000(5) 0.001(5) 0.000(5)
C19 0.016(6) 0.055(10) 0.019(6) -0.015(6) -0.007(5) 0.010(6)
C20 0.050(10) 0.047(10) 0.026(8) 0.005(7) 0.013(7) 0.008(8)
C21 0.021(6) 0.024(7) 0.015(6) 0.001(5) 0.002(5) -0.002(5)
C22 0.047(9) 0.030(8) 0.013(6) 0.004(5) 0.003(6) -0.012(7)
Cl1 0.0168(13) 0.0213(14) 0.0114(12) 0.0034(11) 0.0010(10) -0.0012(11)
Cl2 0.0278(16) 0.0292(17) 0.0087(12) 0.0004(11) 0.0024(11) -0.0025(13)
Cl3 0.0213(14) 0.0166(14) 0.0198(14) -0.0002(11) -0.0013(11) -0.0026(11)
Cl4 0.0225(15) 0.0236(16) 0.0233(15) 0.0015(12) 0.0085(12) 0.0036(12)
N1 0.018(5) 0.012(5) 0.007(4) 0.002(3) 0.007(4) 0.002(4)
N2 0.012(5) 0.018(5) 0.012(4) -0.001(4) 0.002(4) 0.001(4)
W1 0.0118(2) 0.0133(2) 0.0081(2) -0.00044(17) 0.00060(16) 0.00082(17)

loop_
_atom_type_symbol
_atom_type_description
_atom_type_scat_dispersion_real
_atom_type_scat_dispersion_imag
_atom_type_scat_source
C C 0.0033 0.0016 'International Tables Vol C Tables 4.2.6.8 and 6.1.1.4'
H H 0.0000 0.0000 'International Tables Vol C Tables 4.2.6.8 and 6.1.1.4'
N N 0.0061 0.0033 'International Tables Vol C Tables 4.2.6.8 and 6.1.1.4'
Cl Cl 0.1484 0.1585 'International Tables Vol C Tables 4.2.6.8 and 6.1.1.4'
W W -0.8490 6.8722 'International Tables Vol C Tables 4.2.6.8 and 6.1.1.4'

loop_
_geom_angle_atom_site_label_1
_geom_angle_atom_site_label_2
_geom_angle_atom_site_label_3
_geom_angle
N1 C1 C2 113.4(11)
N2 C2 C1 113.3(10)
C4 C3 C8 120.8(12)
C4 C3 N1 119.8(10)
C8 C3 N1 119.3(11)
C5 C4 C3 117.6(11)
C5 C4 C9 119.0(11)
C3 C4 C9 123.4(11)
C6 C5 C4 122.5(12)
C5 C6 C7 118.8(12)
C8 C7 C6 122.2(12)
C7 C8 C3 117.9(12)
C7 C8 C11 119.6(12)
C3 C8 C11 122.3(12)
C4 C9 C10 111.3(11)
C8 C11 C12 112.3(12)
C18 C13 C14 121.9(12)
C18 C13 N2 119.3(11)
C14 C13 N2 118.8(11)
C15 C14 C13 115.3(13)
C15 C14 C19 121.4(12)
C13 C14 C19 123.1(12)
C16 C15 C14 124.1(14)
C15 C16 C17 118.4(13)
C18 C17 C16 122.0(14)
C17 C18 C13 118.3(12)
C17 C18 C21 118.7(13)
C13 C18 C21 122.8(11)
C14 C19 C20 112.1(12)
C18 C21 C22 115.4(11)
C1 N1 C3 111.6(9)
C1 N1 W1 120.1(8)
C3 N1 W1 128.2(7)
C2 N2 C13 112.3(9)
C2 N2 W1 118.9(8)
C13 N2 W1 128.4(8)
N1 W1 N2 73.7(4)
N1 W1 Cl4 87.2(3)
N2 W1 Cl4 160.9(3)
N1 W1 Cl3 161.7(3)
N2 W1 Cl3 88.2(3)
Cl4 W1 Cl3 110.88(12)
N1 W1 Cl2 91.7(3)
N2 W1 Cl2 92.9(3)
Cl4 W1 Cl2 88.96(11)
Cl3 W1 Cl2 86.14(11)
N1 W1 Cl1 98.1(3)
N2 W1 Cl1 93.3(3)
Cl4 W1 Cl1 87.87(11)
Cl3 W1 Cl1 85.75(10)
Cl2 W1 Cl1 169.60(11)

loop_
_geom_bond_atom_site_label_1
_geom_bond_atom_site_label_2
_geom_bond_distance
C1 N1 1.344(15)
C1 C2 1.381(17)
C2 N2 1.351(15)
C3 C4 1.406(17)
C3 C8 1.427(17)
C3 N1 1.478(15)
C4 C5 1.384(18)
C4 C9 1.516(17)
C5 C6 1.38(2)
C6 C7 1.38(2)
C7 C8 1.369(19)
C8 C11 1.508(18)
C9 C10 1.548(19)
C11 C12 1.55(2)
C13 C18 1.395(18)
C13 C14 1.442(17)
C13 N2 1.465(16)
C14 C15 1.39(2)
C14 C19 1.48(2)
C15 C16 1.36(2)
C16 C17 1.40(2)
C17 C18 1.375(19)
C18 C21 1.513(17)
C19 C20 1.52(2)
C21 C22 1.515(17)
Cl1 W1 2.351(3)
Cl2 W1 2.349(3)
Cl3 W1 2.296(3)
Cl4 W1 2.250(3)
N1 W1 2.032(10)
N2 W1 2.054(9)
